data_4318954
loop_
_publ_author_name
'Macdonald, Iona'
'Harrison, William T. A.'

_publ_section_title
;
 C4N3OH7&#x00B7;Zn(H2O)HPO4, a Neutral Zincophosphate Cluster
;
_journal_coden_ASTM INOCAJ
_journal_issue 24
_journal_name_full 'Inorganic Chemistry'
_journal_page_first 6184
_journal_page_last 6186
_journal_paper_doi 10.1021/ic025886h
_journal_volume 41
_journal_year 2002
_chemical_formula_sum 'C8 H20 N6 O12 P2 Zn2'
_chemical_formula_weight 584.98
_chemical_melting_point 'decomposes before melting'
_chemical_name_common 'creatinine zinc phosphate hydrate'
_space_group_IT_number 2
_symmetry_cell_setting triclinic
_symmetry_space_group_name_Hall '-P 1'
_symmetry_space_group_name_H-M 'P -1'
_atom_sites_solution_hydrogens mixed
_atom_sites_solution_primary direct
_atom_sites_solution_secondary difmap
_audit_creation_method SHELXL-97
_cell_angle_alpha 80.3140(10)
_cell_angle_beta 78.8290(10)
_cell_angle_gamma 89.2410(10)
_cell_formula_units_Z 4
_cell_length_a 9.2956(5)
_cell_length_b 11.2077(6)
_cell_length_c 19.8319(12)
_cell_measurement_reflns_used 2871
_cell_measurement_temperature 293(2)
_cell_measurement_theta_max 29.94
_cell_measurement_theta_min 2.85
_cell_volume 1997.69(19)
_computing_cell_refinement 'SAINT (Bruker, 1999a)'
_computing_data_collection 'SMART (Bruker, 1999a)'
_computing_data_reduction 'SAINT (Bruker, 1999a)'
_computing_molecular_graphics
;
ORTEP-3 (Farrugia, 1997) and ATOMS (Shape Software, 1999)
;
_computing_publication_material 'SHELXL-97 (Sheldrick, 1997)'
_computing_structure_refinement 'SHELXL-97 (Sheldrick, 1997)'
_computing_structure_solution 'SHELXS-97 (Sheldrick, 1997)'
_diffrn_ambient_temperature 293(2)
_diffrn_measured_fraction_theta_full 0.975
_diffrn_measured_fraction_theta_max 0.975
_diffrn_measurement_device_type 'Bruker SMART1000 CCD'
_diffrn_measurement_method \w
_diffrn_radiation_monochromator graphite
_diffrn_radiation_source 'fine-focus sealed tube'
_diffrn_radiation_type MoK\a
_diffrn_radiation_wavelength 0.71073
_diffrn_reflns_av_R_equivalents 0.0331
_diffrn_reflns_av_sigmaI/netI 0.1037
_diffrn_reflns_limit_h_max 12
_diffrn_reflns_limit_h_min -13
_diffrn_reflns_limit_k_max 15
_diffrn_reflns_limit_k_min -15
_diffrn_reflns_limit_l_max 27
_diffrn_reflns_limit_l_min -22
_diffrn_reflns_number 17257
_diffrn_reflns_theta_full 30.01
_diffrn_reflns_theta_max 30.01
_diffrn_reflns_theta_min 2.12
_diffrn_standards_decay_% 0
_exptl_absorpt_coefficient_mu 2.633
_exptl_absorpt_correction_T_max 0.928
_exptl_absorpt_correction_T_min 0.821
_exptl_absorpt_correction_type multi-scan
_exptl_absorpt_process_details SADABS
_exptl_crystal_colour colourless
_exptl_crystal_density_diffrn 1.945
_exptl_crystal_density_method 'not measured'
_exptl_crystal_description plate
_exptl_crystal_F_000 1184
_exptl_crystal_size_max 0.3
_exptl_crystal_size_mid 0.3
_exptl_crystal_size_min 0.1
_refine_diff_density_max 0.980
_refine_diff_density_min -0.590
_refine_diff_density_rms 0.107
_refine_ls_extinction_method none
_refine_ls_goodness_of_fit_ref 0.816
_refine_ls_hydrogen_treatment constr
_refine_ls_matrix_type full
_refine_ls_number_parameters 541
_refine_ls_number_reflns 11380
_refine_ls_number_restraints 0
_refine_ls_restrained_S_all 0.816
_refine_ls_R_factor_all 0.1131
_refine_ls_R_factor_gt 0.0448
_refine_ls_shift/su_max 0.000
_refine_ls_shift/su_mean 0.000
_refine_ls_structure_factor_coef Fsqd
_refine_ls_weighting_details 'calc w=1/[\s^2^(Fo^2^)+(0.0329P)^2^] where P=(Fo^2^+2Fc^2^)/3'
_refine_ls_weighting_scheme calc
_refine_ls_wR_factor_gt 0.0834
_refine_ls_wR_factor_ref 0.0984
_reflns_number_gt 5508
_reflns_number_total 11380
_reflns_threshold_expression I>2sigma(I)
_cod_data_source_file ic025886h-2_s1.cif
_cod_data_source_block im30a
_cod_depositor_comments
;
The following automatic conversions were performed:

'_atom_sites_solution_hydrogens' value 'difmap and geom' was changed
to 'mixed'.

Automatic conversion script
Id: cif_fix_values 6452 2018-10-05 10:23:21Z andrius 
;
_cod_database_code 4318954

loop_
_symmetry_equiv_pos_as_xyz
'x, y, z'
'-x, -y, -z'

loop_
_atom_site_label
_atom_site_type_symbol
_atom_site_fract_x
_atom_site_fract_y
_atom_site_fract_z
_atom_site_U_iso_or_equiv
_atom_site_adp_type
_atom_site_occupancy
_atom_site_symmetry_multiplicity
_atom_site_calc_flag
_atom_site_refinement_flags
_atom_site_disorder_assembly
_atom_site_disorder_group
Zn1 Zn 0.14519(5) 0.04261(4) 0.16151(3) 0.02343(13) Uani 1 1 d . . .
Zn2 Zn 0.34262(5) -0.00798(4) 0.34533(3) 0.02384(13) Uani 1 1 d . . .
P1 P 0.26609(11) 0.22814(9) 0.24198(6) 0.0188(2) Uani 1 1 d . . .
P2 P 0.24639(11) -0.19603(9) 0.26106(7) 0.0218(3) Uani 1 1 d . . .
O1 O 0.1585(3) 0.1880(2) 0.20043(16) 0.0282(7) Uani 1 1 d . . .
O2 O 0.2607(3) 0.1455(3) 0.31097(16) 0.0362(8) Uani 1 1 d . . .
O3 O 0.4212(3) 0.2202(3) 0.19408(16) 0.0330(7) Uani 1 1 d . . .
H3 H 0.5094 0.2699 0.2035 0.040 Uiso 1 1 d R . .
O4 O 0.2398(3) 0.3572(2) 0.25227(16) 0.0297(7) Uani 1 1 d . . .
O5 O 0.2447(3) -0.0974(3) 0.19895(17) 0.0359(8) Uani 1 1 d . . .
O6 O 0.3784(3) -0.2759(3) 0.2442(2) 0.0458(10) Uani 1 1 d . . .
O7 O 0.2510(3) -0.1460(3) 0.32625(17) 0.0344(8) Uani 1 1 d . . .
O8 O 0.1098(3) -0.2805(3) 0.27317(19) 0.0429(10) Uani 1 1 d . . .
H8 H 0.0303 -0.2582 0.2547 0.052 Uiso 1 1 d R . .
O9 O -0.0689(3) 0.0150(2) 0.18203(16) 0.0309(8) Uani 1 1 d . . .
H9A H -0.1207 0.0558 0.2096 0.037 Uiso 1 1 d R . .
H9B H -0.0811 -0.0610 0.1952 0.037 Uiso 1 1 d R . .
O10 O 0.5523(3) -0.0153(3) 0.30739(17) 0.0370(8) Uani 1 1 d . . .
H10A H 0.6109 0.0540 0.2900 0.044 Uiso 1 1 d R . .
H10B H 0.5963 -0.0916 0.2943 0.044 Uiso 1 1 d R . .
O11 O 0.0933(4) 0.2103(3) 0.02141(19) 0.0508(10) Uani 1 1 d . . .
N1 N 0.2152(4) 0.0415(3) 0.05987(19) 0.0267(9) Uani 1 1 d . . .
N2 N 0.3561(4) -0.1328(3) 0.0603(2) 0.0376(10) Uani 1 1 d . . .
H2A H 0.4095 -0.1826 0.0382 0.045 Uiso 1 1 calc R . .
H2B H 0.3410 -0.1433 0.1050 0.045 Uiso 1 1 calc R . .
N3 N 0.3124(4) -0.0147(3) -0.0425(2) 0.0343(10) Uani 1 1 d . . .
C1 C 0.2976(4) -0.0404(4) 0.0254(2) 0.0259(10) Uani 1 1 d . . .
C2 C 0.3948(5) -0.0832(5) -0.0930(3) 0.0448(14) Uani 1 1 d . . .
H2C H 0.3886 -0.0444 -0.1393 0.067 Uiso 1 1 calc R . .
H2D H 0.3543 -0.1639 -0.0847 0.067 Uiso 1 1 calc R . .
H2E H 0.4956 -0.0865 -0.0882 0.067 Uiso 1 1 calc R . .
C3 C 0.2338(5) 0.0938(4) -0.0608(3) 0.0402(13) Uani 1 1 d . . .
H3A H 0.1576 0.0787 -0.0857 0.048 Uiso 1 1 calc R . .
H3B H 0.2993 0.1577 -0.0890 0.048 Uiso 1 1 calc R . .
C4 C 0.1698(5) 0.1247(4) 0.0097(3) 0.0306(11) Uani 1 1 d . . .
O12 O 0.4434(4) -0.1664(3) 0.48076(19) 0.0498(10) Uani 1 1 d . . .
N4 N 0.3003(4) -0.0078(3) 0.44771(19) 0.0245(8) Uani 1 1 d . . .
N5 N 0.1346(4) 0.1496(3) 0.4520(2) 0.0431(12) Uani 1 1 d . . .
H5A H 0.0734 0.1924 0.4757 0.052 Uiso 1 1 calc R . .
H5B H 0.1515 0.1650 0.4072 0.052 Uiso 1 1 calc R . .
N6 N 0.1855(4) 0.0289(3) 0.5525(2) 0.0324(10) Uani 1 1 d . . .
C5 C 0.2024(4) 0.0608(4) 0.4843(3) 0.0261(10) Uani 1 1 d . . .
C6 C 0.0924(6) 0.0832(5) 0.6054(3) 0.0542(16) Uani 1 1 d . . .
H6A H 0.1018 0.0410 0.6506 0.081 Uiso 1 1 calc R . .
H6B H -0.0077 0.0782 0.6000 0.081 Uiso 1 1 calc R . .
H6C H 0.1211 0.1666 0.6009 0.081 Uiso 1 1 calc R . .
C7 C 0.2809(5) -0.0727(4) 0.5670(3) 0.0379(12) Uani 1 1 d . . .
H7A H 0.2248 -0.1440 0.5927 0.045 Uiso 1 1 calc R . .
H7B H 0.3526 -0.0526 0.5931 0.045 Uiso 1 1 calc R . .
C8 C 0.3524(5) -0.0912(4) 0.4954(3) 0.0293(11) Uani 1 1 d . . .
Zn3 Zn -0.36391(5) 0.51016(4) 0.16024(3) 0.02202(12) Uani 1 1 d . . .
Zn4 Zn -0.16894(5) 0.46863(4) 0.34511(3) 0.02447(13) Uani 1 1 d . . .
P3 P -0.24677(11) 0.70264(9) 0.24028(6) 0.0212(3) Uani 1 1 d . . .
P4 P -0.23024(11) 0.28385(9) 0.24788(6) 0.0198(2) Uani 1 1 d . . .
O13 O -0.2530(3) 0.6341(3) 0.18138(17) 0.0346(8) Uani 1 1 d . . .
O14 O -0.1065(3) 0.7801(2) 0.22303(18) 0.0361(8) Uani 1 1 d . . .
O15 O -0.3739(3) 0.7928(2) 0.24639(18) 0.0359(8) Uani 1 1 d . . .
H15 H -0.4650 0.7675 0.2455 0.043 Uiso 1 1 d R . .
O16 O -0.2575(3) 0.6186(3) 0.30955(16) 0.0331(8) Uani 1 1 d . . .
O17 O -0.2299(3) 0.3276(2) 0.31566(16) 0.0338(8) Uani 1 1 d . . .
O18 O -0.3447(3) 0.3453(2) 0.20936(17) 0.0316(7) Uani 1 1 d . . .
O19 O -0.0804(3) 0.3252(2) 0.19448(16) 0.0309(7) Uani 1 1 d . . .
H19 H 0.0027 0.2824 0.2048 0.037 Uiso 1 1 d R . .
O20 O -0.2444(3) 0.1484(2) 0.25746(16) 0.0276(7) Uani 1 1 d . . .
O21 O -0.5751(3) 0.5326(2) 0.18715(16) 0.0293(7) Uani 1 1 d . . .
H21A H -0.5829 0.5992 0.2043 0.035 Uiso 1 1 d R . .
H21B H -0.6351 0.4807 0.2014 0.035 Uiso 1 1 d R . .
O22 O 0.0452(3) 0.4885(3) 0.31669(17) 0.0364(8) Uani 1 1 d . . .
H22A H 0.0664 0.5653 0.3083 0.044 Uiso 1 1 d R . .
H22B H 0.0999 0.4390 0.2991 0.044 Uiso 1 1 d R . .
O23 O -0.4495(4) 0.6760(3) 0.02379(19) 0.0454(10) Uani 1 1 d . . .
N7 N -0.3089(4) 0.5149(3) 0.05737(19) 0.0247(8) Uani 1 1 d . . .
N8 N -0.1411(4) 0.3579(3) 0.0511(2) 0.0454(12) Uani 1 1 d . . .
H8A H -0.0806 0.3156 0.0268 0.054 Uiso 1 1 calc R . .
H8B H -0.1550 0.3427 0.0959 0.054 Uiso 1 1 calc R . .
N9 N -0.1983(4) 0.4763(3) -0.04816(19) 0.0268(9) Uani 1 1 d . . .
C9 C -0.2118(4) 0.4457(4) 0.0200(2) 0.0250(10) Uani 1 1 d . . .
C10 C -0.1075(5) 0.4174(4) -0.1012(3) 0.0407(13) Uani 1 1 d . . .
H10C H -0.1178 0.4577 -0.1466 0.061 Uiso 1 1 calc R . .
H10D H -0.1382 0.3342 -0.0949 0.061 Uiso 1 1 calc R . .
H10E H -0.0067 0.4216 -0.0968 0.061 Uiso 1 1 calc R . .
C11 C -0.2933(5) 0.5783(4) -0.0625(2) 0.0307(11) Uani 1 1 d . . .
H11A H -0.3670 0.5580 -0.0875 0.037 Uiso 1 1 calc R . .
H11B H -0.2372 0.6490 -0.0891 0.037 Uiso 1 1 calc R . .
C12 C -0.3609(5) 0.5983(4) 0.0091(3) 0.0276(10) Uani 1 1 d . . .
O24 O -0.0969(4) 0.3054(3) 0.4840(2) 0.0624(12) Uani 1 1 d . . .
N10 N -0.2250(4) 0.4715(3) 0.4476(2) 0.0267(9) Uani 1 1 d . . .
N11 N -0.3692(4) 0.6438(3) 0.4484(2) 0.0404(11) Uani 1 1 d . . .
H11C H -0.4218 0.6931 0.4711 0.048 Uiso 1 1 calc R . .
H11D H -0.3558 0.6549 0.4036 0.048 Uiso 1 1 calc R . .
N12 N -0.3221(4) 0.5254(3) 0.5503(2) 0.0335(10) Uani 1 1 d . . .
C13 C -0.3094(5) 0.5516(4) 0.4820(3) 0.0266(10) Uani 1 1 d . . .
C14 C -0.4081(5) 0.5902(5) 0.6019(3) 0.0474(14) Uani 1 1 d . . .
H14A H -0.3983 0.5520 0.6478 0.071 Uiso 1 1 calc R . .
H14B H -0.5094 0.5887 0.5980 0.071 Uiso 1 1 calc R . .
H14C H -0.3732 0.6726 0.5936 0.071 Uiso 1 1 calc R . .
C15 C -0.2405(6) 0.4174(5) 0.5677(3) 0.0446(14) Uani 1 1 d . . .
H15A H -0.3044 0.3524 0.5959 0.053 Uiso 1 1 calc R . .
H15B H -0.1640 0.4332 0.5922 0.053 Uiso 1 1 calc R . .
C16 C -0.1776(5) 0.3883(4) 0.4972(3) 0.0372(12) Uani 1 1 d . . .

loop_
_atom_site_aniso_label
_atom_site_aniso_U_11
_atom_site_aniso_U_22
_atom_site_aniso_U_33
_atom_site_aniso_U_23
_atom_site_aniso_U_13
_atom_site_aniso_U_12
Zn1 0.0230(3) 0.0234(3) 0.0238(3) -0.0058(2) -0.0028(2) 0.0012(2)
Zn2 0.0260(3) 0.0231(3) 0.0216(3) -0.0033(2) -0.0033(2) 0.0036(2)
P1 0.0186(5) 0.0164(5) 0.0218(6) -0.0045(4) -0.0038(4) 0.0031(4)
P2 0.0184(5) 0.0155(5) 0.0331(7) -0.0042(5) -0.0085(5) 0.0001(4)
O1 0.0250(15) 0.0283(15) 0.034(2) -0.0092(14) -0.0099(13) 0.0009(12)
O2 0.051(2) 0.0314(17) 0.0222(19) 0.0025(14) -0.0051(15) 0.0131(15)
O3 0.0175(14) 0.0427(18) 0.040(2) -0.0169(15) 0.0010(13) 0.0016(13)
O4 0.0274(16) 0.0185(15) 0.042(2) -0.0128(14) 0.0033(14) 0.0019(12)
O5 0.0402(18) 0.0332(17) 0.032(2) 0.0026(15) -0.0090(15) 0.0042(14)
O6 0.0234(16) 0.0327(18) 0.091(3) -0.0343(19) -0.0161(17) 0.0137(13)
O7 0.0429(18) 0.0314(17) 0.029(2) -0.0053(15) -0.0054(15) -0.0101(14)
O8 0.0265(16) 0.0247(17) 0.080(3) 0.0022(18) -0.0256(17) -0.0059(13)
O9 0.0240(15) 0.0227(15) 0.045(2) -0.0128(15) 0.0017(14) 0.0008(12)
O10 0.0255(16) 0.0256(16) 0.056(2) -0.0111(16) 0.0066(15) -0.0038(13)
O11 0.061(2) 0.047(2) 0.045(3) -0.0097(18) -0.0111(19) 0.0329(18)
N1 0.031(2) 0.0262(19) 0.023(2) -0.0068(16) -0.0032(16) 0.0106(15)
N2 0.046(2) 0.034(2) 0.032(3) -0.0077(19) -0.0051(19) 0.0198(19)
N3 0.043(2) 0.032(2) 0.028(3) -0.0128(19) -0.0008(19) 0.0127(18)
C1 0.024(2) 0.025(2) 0.028(3) -0.007(2) 0.0004(19) 0.0041(18)
C2 0.051(3) 0.049(3) 0.036(3) -0.020(3) 0.000(3) 0.007(3)
C3 0.053(3) 0.042(3) 0.026(3) -0.005(2) -0.009(2) 0.015(2)
C4 0.031(2) 0.036(3) 0.025(3) -0.005(2) -0.005(2) 0.014(2)
O12 0.062(2) 0.045(2) 0.040(2) -0.0037(18) -0.0109(19) 0.0340(18)
N4 0.0276(19) 0.0260(19) 0.019(2) -0.0042(16) -0.0031(15) 0.0091(15)
N5 0.049(3) 0.045(3) 0.033(3) -0.009(2) -0.005(2) 0.033(2)
N6 0.036(2) 0.036(2) 0.024(2) -0.0091(19) 0.0007(18) 0.0112(17)
C5 0.024(2) 0.028(2) 0.027(3) -0.008(2) -0.0039(19) 0.0051(18)
C6 0.054(4) 0.065(4) 0.039(4) -0.020(3) 0.009(3) 0.016(3)
C7 0.047(3) 0.038(3) 0.027(3) 0.001(2) -0.010(2) 0.005(2)
C8 0.034(2) 0.029(2) 0.025(3) -0.003(2) -0.009(2) 0.0096(19)
Zn3 0.0215(2) 0.0222(3) 0.0221(3) -0.0040(2) -0.0035(2) 0.00218(19)
Zn4 0.0259(3) 0.0236(3) 0.0236(3) -0.0056(2) -0.0027(2) 0.0013(2)
P3 0.0185(5) 0.0176(5) 0.0288(7) -0.0034(5) -0.0079(5) 0.0011(4)
P4 0.0197(5) 0.0156(5) 0.0235(6) -0.0014(4) -0.0044(4) 0.0000(4)
O13 0.0383(18) 0.0343(18) 0.033(2) -0.0115(15) -0.0053(14) -0.0073(14)
O14 0.0271(16) 0.0245(16) 0.058(3) 0.0038(16) -0.0197(15) -0.0095(13)
O15 0.0209(15) 0.0239(15) 0.068(3) -0.0163(16) -0.0139(15) 0.0082(12)
O16 0.0367(17) 0.0319(17) 0.026(2) 0.0035(14) -0.0020(14) 0.0070(14)
O17 0.0484(19) 0.0231(15) 0.030(2) -0.0076(14) -0.0042(15) -0.0050(14)
O18 0.0237(15) 0.0253(15) 0.044(2) 0.0020(14) -0.0106(14) 0.0029(12)
O19 0.0189(14) 0.0329(16) 0.035(2) 0.0057(14) -0.0001(12) 0.0015(12)
O20 0.0292(16) 0.0165(14) 0.0338(19) -0.0049(13) 0.0028(13) 0.0005(12)
O21 0.0217(15) 0.0201(15) 0.045(2) -0.0088(14) -0.0003(14) -0.0024(12)
O22 0.0263(16) 0.0243(16) 0.057(3) -0.0148(16) 0.0029(15) 0.0036(13)
O23 0.055(2) 0.0382(19) 0.040(2) -0.0031(17) -0.0063(18) 0.0305(17)
N7 0.0285(19) 0.0244(19) 0.021(2) -0.0066(16) -0.0036(16) 0.0103(15)
N8 0.055(3) 0.047(3) 0.033(3) -0.007(2) -0.006(2) 0.033(2)
N9 0.032(2) 0.029(2) 0.017(2) -0.0029(17) -0.0009(16) 0.0097(16)
C9 0.021(2) 0.026(2) 0.028(3) -0.005(2) -0.0047(19) 0.0042(17)
C10 0.048(3) 0.046(3) 0.025(3) -0.013(2) 0.005(2) 0.008(2)
C11 0.036(3) 0.035(3) 0.019(3) -0.001(2) -0.005(2) 0.005(2)
C12 0.028(2) 0.026(2) 0.029(3) -0.005(2) -0.006(2) 0.0050(18)
O24 0.074(3) 0.062(3) 0.049(3) -0.006(2) -0.013(2) 0.052(2)
N10 0.0282(19) 0.0263(19) 0.025(2) -0.0061(17) -0.0028(16) 0.0108(15)
N11 0.053(3) 0.035(2) 0.031(3) -0.0062(19) -0.002(2) 0.025(2)
N12 0.040(2) 0.036(2) 0.026(3) -0.0106(19) -0.0059(19) 0.0141(18)
C13 0.027(2) 0.026(2) 0.028(3) -0.006(2) -0.0073(19) 0.0042(18)
C14 0.052(3) 0.062(4) 0.030(3) -0.023(3) 0.001(3) 0.008(3)
C15 0.052(3) 0.057(3) 0.027(3) -0.011(3) -0.011(2) 0.024(3)
C16 0.043(3) 0.038(3) 0.030(3) -0.004(2) -0.008(2) 0.016(2)

loop_
_atom_type_symbol
_atom_type_description
_atom_type_scat_dispersion_real
_atom_type_scat_dispersion_imag
_atom_type_scat_source
C C 0.0033 0.0016 'International Tables Vol C Tables 4.2.6.8 and 6.1.1.4'
N N 0.0061 0.0033 'International Tables Vol C Tables 4.2.6.8 and 6.1.1.4'
O O 0.0106 0.0060 'International Tables Vol C Tables 4.2.6.8 and 6.1.1.4'
P P 0.1023 0.0942 'International Tables Vol C Tables 4.2.6.8 and 6.1.1.4'
Zn Zn 0.2839 1.4301 'International Tables Vol C Tables 4.2.6.8 and 6.1.1.4'
H H 0.0000 0.0000 'International Tables Vol C Tables 4.2.6.8 and 6.1.1.4'

loop_
_geom_angle_atom_site_label_1
_geom_angle_atom_site_label_2
_geom_angle_atom_site_label_3
_geom_angle
_geom_angle_site_symmetry_1
_geom_angle_site_symmetry_3
_geom_angle_publ_flag
O5 Zn1 O1 117.13(13) . . ?
O5 Zn1 O9 111.25(12) . . ?
O1 Zn1 O9 100.57(12) . . ?
O5 Zn1 N1 99.35(14) . . ?
O1 Zn1 N1 121.00(13) . . ?
O9 Zn1 N1 107.48(14) . . ?
O7 Zn2 O2 114.30(14) . . ?
O7 Zn2 O10 107.29(13) . . ?
O2 Zn2 O10 112.01(13) . . ?
O7 Zn2 N4 109.48(14) . . ?
O2 Zn2 N4 101.16(13) . . ?
O10 Zn2 N4 112.64(14) . . ?
O4 P1 O2 110.93(18) . . ?
O4 P1 O1 110.55(16) . . ?
O2 P1 O1 112.42(17) . . ?
O4 P1 O3 109.20(16) . . ?
O2 P1 O3 109.34(17) . . ?
O1 P1 O3 104.14(17) . . ?
O7 P2 O5 112.30(18) . . ?
O7 P2 O6 110.33(19) . . ?
O5 P2 O6 108.8(2) . . ?
O7 P2 O8 109.68(19) . . ?
O5 P2 O8 109.89(18) . . ?
O6 P2 O8 105.57(17) . . ?
P1 O1 Zn1 131.79(16) . . ?
P1 O2 Zn2 137.76(19) . . ?
P1 O3 H3 117.6 . . ?
P2 O5 Zn1 145.8(2) . . ?
P2 O7 Zn2 134.16(19) . . ?
P2 O8 H8 122.1 . . ?
Zn1 O9 H9A 118.0 . . ?
Zn1 O9 H9B 105.2 . . ?
H9A O9 H9B 113.1 . . ?
Zn2 O10 H10A 122.4 . . ?
Zn2 O10 H10B 120.8 . . ?
H10A O10 H10B 115.1 . . ?
C4 N1 C1 106.4(4) . . ?
C4 N1 Zn1 122.0(3) . . ?
C1 N1 Zn1 131.2(3) . . ?
C1 N2 H2A 120.0 . . ?
C1 N2 H2B 120.0 . . ?
H2A N2 H2B 120.0 . . ?
C1 N3 C3 109.3(4) . . ?
C1 N3 C2 126.4(4) . . ?
C3 N3 C2 124.3(4) . . ?
N3 C1 N2 125.8(4) . . ?
N3 C1 N1 113.6(4) . . ?
N2 C1 N1 120.6(4) . . ?
N3 C2 H2C 109.5 . . ?
N3 C2 H2D 109.5 . . ?
H2C C2 H2D 109.5 . . ?
N3 C2 H2E 109.5 . . ?
H2C C2 H2E 109.5 . . ?
H2D C2 H2E 109.5 . . ?
N3 C3 C4 101.9(4) . . ?
N3 C3 H3A 111.4 . . ?
C4 C3 H3A 111.4 . . ?
N3 C3 H3B 111.4 . . ?
C4 C3 H3B 111.4 . . ?
H3A C3 H3B 109.3 . . ?
O11 C4 N1 124.6(4) . . ?
O11 C4 C3 126.7(4) . . ?
N1 C4 C3 108.8(4) . . ?
C5 N4 C8 107.1(4) . . ?
C5 N4 Zn2 128.2(3) . . ?
C8 N4 Zn2 124.2(3) . . ?
C5 N5 H5A 120.0 . . ?
C5 N5 H5B 120.0 . . ?
H5A N5 H5B 120.0 . . ?
C5 N6 C6 127.6(4) . . ?
C5 N6 C7 108.3(4) . . ?
C6 N6 C7 124.1(4) . . ?
N5 C5 N6 125.4(4) . . ?
N5 C5 N4 120.9(4) . . ?
N6 C5 N4 113.7(4) . . ?
N6 C6 H6A 109.5 . . ?
N6 C6 H6B 109.5 . . ?
H6A C6 H6B 109.5 . . ?
N6 C6 H6C 109.5 . . ?
H6A C6 H6C 109.5 . . ?
H6B C6 H6C 109.5 . . ?
N6 C7 C8 102.1(4) . . ?
N6 C7 H7A 111.3 . . ?
C8 C7 H7A 111.3 . . ?
N6 C7 H7B 111.3 . . ?
C8 C7 H7B 111.3 . . ?
H7A C7 H7B 109.2 . . ?
O12 C8 N4 124.7(4) . . ?
O12 C8 C7 126.5(4) . . ?
N4 C8 C7 108.8(4) . . ?
O13 Zn3 O21 112.17(12) . . ?
O13 Zn3 O18 117.12(13) . . ?
O21 Zn3 O18 100.85(11) . . ?
O13 Zn3 N7 106.68(14) . . ?
O21 Zn3 N7 109.94(13) . . ?
O18 Zn3 N7 109.98(14) . . ?
O17 Zn4 O16 115.26(14) . . ?
O17 Zn4 O22 109.18(13) . . ?
O16 Zn4 O22 108.15(12) . . ?
O17 Zn4 N10 115.47(14) . . ?
O16 Zn4 N10 99.51(13) . . ?
O22 Zn4 N10 108.69(14) . . ?
O13 P3 O16 111.99(18) . . ?
O13 P3 O14 109.62(19) . . ?
O16 P3 O14 110.93(17) . . ?
O13 P3 O15 109.67(18) . . ?
O16 P3 O15 108.87(18) . . ?
O14 P3 O15 105.55(17) . . ?
O20 P4 O17 112.12(17) . . ?
O20 P4 O18 111.43(17) . . ?
O17 P4 O18 112.70(18) . . ?
O20 P4 O19 108.25(16) . . ?
O17 P4 O19 109.47(17) . . ?
O18 P4 O19 102.32(16) . . ?
P3 O13 Zn3 140.1(2) . . ?
P3 O15 H15 119.2 . . ?
P3 O16 Zn4 137.26(19) . . ?
P4 O17 Zn4 137.65(19) . . ?
P4 O18 Zn3 133.61(17) . . ?
P4 O19 H19 114.8 . . ?
Zn3 O21 H21A 104.9 . . ?
Zn3 O21 H21B 126.1 . . ?
H21A O21 H21B 119.9 . . ?
Zn4 O22 H22A 108.1 . . ?
Zn4 O22 H22B 124.7 . . ?
H22A O22 H22B 122.2 . . ?
C9 N7 C12 106.2(4) . . ?
C9 N7 Zn3 129.9(3) . . ?
C12 N7 Zn3 123.8(3) . . ?
C9 N8 H8A 120.0 . . ?
C9 N8 H8B 120.0 . . ?
H8A N8 H8B 120.0 . . ?
C9 N9 C11 108.6(3) . . ?
C9 N9 C10 126.5(4) . . ?
C11 N9 C10 124.9(4) . . ?
N8 C9 N9 124.8(4) . . ?
N8 C9 N7 121.4(4) . . ?
N9 C9 N7 113.8(4) . . ?
N9 C10 H10C 109.5 . . ?
N9 C10 H10D 109.5 . . ?
H10C C10 H10D 109.5 . . ?
N9 C10 H10E 109.5 . . ?
H10C C10 H10E 109.5 . . ?
H10D C10 H10E 109.5 . . ?
N9 C11 C12 101.9(4) . . ?
N9 C11 H11A 111.4 . . ?
C12 C11 H11A 111.4 . . ?
N9 C11 H11B 111.4 . . ?
C12 C11 H11B 111.4 . . ?
H11A C11 H11B 109.3 . . ?
O23 C12 N7 124.4(4) . . ?
O23 C12 C11 126.1(4) . . ?
N7 C12 C11 109.5(4) . . ?
C13 N10 C16 107.0(4) . . ?
C13 N10 Zn4 129.7(3) . . ?
C16 N10 Zn4 123.3(3) . . ?
C13 N11 H11C 120.0 . . ?
C13 N11 H11D 120.0 . . ?
H11C N11 H11D 120.0 . . ?
C13 N12 C15 109.3(4) . . ?
C13 N12 C14 126.6(4) . . ?
C15 N12 C14 124.1(4) . . ?
N11 C13 N12 125.5(4) . . ?
N11 C13 N10 121.6(5) . . ?
N12 C13 N10 112.9(4) . . ?
N12 C14 H14A 109.5 . . ?
N12 C14 H14B 109.5 . . ?
H14A C14 H14B 109.5 . . ?
N12 C14 H14C 109.5 . . ?
H14A C14 H14C 109.5 . . ?
H14B C14 H14C 109.5 . . ?
N12 C15 C16 101.8(4) . . ?
N12 C15 H15A 111.4 . . ?
C16 C15 H15A 111.4 . . ?
N12 C15 H15B 111.4 . . ?
C16 C15 H15B 111.4 . . ?
H15A C15 H15B 109.3 . . ?
O24 C16 N10 124.0(5) . . ?
O24 C16 C15 127.0(5) . . ?
N10 C16 C15 108.9(4) . . ?

loop_
_geom_bond_atom_site_label_1
_geom_bond_atom_site_label_2
_geom_bond_distance
_geom_bond_site_symmetry_2
_geom_bond_publ_flag
Zn1 O5 1.925(3) . ?
Zn1 O1 1.932(3) . ?
Zn1 O9 1.970(3) . ?
Zn1 N1 1.997(4) . ?
Zn2 O7 1.902(3) . ?
Zn2 O2 1.943(3) . ?
Zn2 O10 1.954(3) . ?
Zn2 N4 1.992(4) . ?
P1 O4 1.505(3) . ?
P1 O2 1.510(3) . ?
P1 O1 1.528(3) . ?
P1 O3 1.576(3) . ?
P2 O7 1.501(3) . ?
P2 O5 1.513(3) . ?
P2 O6 1.527(3) . ?
P2 O8 1.550(3) . ?
O3 H3 1.0594 . ?
O8 H8 0.9009 . ?
O9 H9A 0.8471 . ?
O9 H9B 0.8494 . ?
O10 H10A 0.9315 . ?
O10 H10B 0.9951 . ?
O11 C4 1.214(5) . ?
N1 C4 1.371(5) . ?
N1 C1 1.373(5) . ?
N2 C1 1.317(5) . ?
N2 H2A 0.8600 . ?
N2 H2B 0.8600 . ?
N3 C1 1.311(6) . ?
N3 C3 1.440(5) . ?
N3 C2 1.457(6) . ?
C2 H2C 0.9600 . ?
C2 H2D 0.9600 . ?
C2 H2E 0.9600 . ?
C3 C4 1.504(6) . ?
C3 H3A 0.9700 . ?
C3 H3B 0.9700 . ?
O12 C8 1.216(5) . ?
N4 C5 1.363(5) . ?
N4 C8 1.368(5) . ?
N5 C5 1.313(5) . ?
N5 H5A 0.8600 . ?
N5 H5B 0.8600 . ?
N6 C5 1.318(5) . ?
N6 C6 1.439(6) . ?
N6 C7 1.459(5) . ?
C6 H6A 0.9600 . ?
C6 H6B 0.9600 . ?
C6 H6C 0.9600 . ?
C7 C8 1.494(6) . ?
C7 H7A 0.9700 . ?
C7 H7B 0.9700 . ?
Zn3 O13 1.889(3) . ?
Zn3 O21 1.957(3) . ?
Zn3 O18 1.961(3) . ?
Zn3 N7 1.997(4) . ?
Zn4 O17 1.903(3) . ?
Zn4 O16 1.946(3) . ?
Zn4 O22 1.966(3) . ?
Zn4 N10 2.004(4) . ?
P3 O13 1.513(3) . ?
P3 O16 1.516(3) . ?
P3 O14 1.526(3) . ?
P3 O15 1.545(3) . ?
P4 O20 1.502(3) . ?
P4 O17 1.507(3) . ?
P4 O18 1.520(3) . ?
P4 O19 1.599(3) . ?
O15 H15 0.9008 . ?
O19 H19 0.9415 . ?
O21 H21A 0.8677 . ?
O21 H21B 0.7880 . ?
O22 H22A 0.8664 . ?
O22 H22B 0.8231 . ?
O23 C12 1.223(5) . ?
N7 C9 1.371(5) . ?
N7 C12 1.375(5) . ?
N8 C9 1.310(5) . ?
N8 H8A 0.8600 . ?
N8 H8B 0.8600 . ?
N9 C9 1.320(5) . ?
N9 C11 1.459(5) . ?
N9 C10 1.459(5) . ?
C10 H10C 0.9600 . ?
C10 H10D 0.9600 . ?
C10 H10E 0.9600 . ?
C11 C12 1.490(6) . ?
C11 H11A 0.9700 . ?
C11 H11B 0.9700 . ?
O24 C16 1.218(5) . ?
N10 C13 1.366(5) . ?
N10 C16 1.370(5) . ?
N11 C13 1.310(5) . ?
N11 H11C 0.8600 . ?
N11 H11D 0.8600 . ?
N12 C13 1.321(6) . ?
N12 C15 1.448(5) . ?
N12 C14 1.459(6) . ?
C14 H14A 0.9600 . ?
C14 H14B 0.9600 . ?
C14 H14C 0.9600 . ?
C15 C16 1.496(7) . ?
C15 H15A 0.9700 . ?
C15 H15B 0.9700 . ?

loop_
_geom_hbond_atom_site_label_D
_geom_hbond_atom_site_label_H
_geom_hbond_atom_site_label_A
_geom_hbond_distance_DH
_geom_hbond_distance_HA
_geom_hbond_distance_DA
_geom_hbond_angle_DHA
_geom_hbond_site_symmetry_A
O3 H3 O18 1.06 1.64 2.696(4) 173.7 1_655
O8 H8 O14 0.90 1.55 2.450(4) 179.9 1_545
O9 H9A O20 0.85 1.78 2.623(4) 171.5 .
O9 H9B O14 0.85 1.78 2.628(4) 179.8 1_545
O10 H10A O20 0.93 1.68 2.584(4) 163.1 1_655
O10 H10B O15 1.00 1.72 2.659(4) 155.7 1_645
N2 H2A O23 0.86 2.06 2.879(5) 157.8 1_645
N2 H2B O5 0.86 2.05 2.837(5) 152.0 .
N5 H5A O24 0.86 2.01 2.797(5) 151.2 .
N5 H5B O2 0.86 2.03 2.824(5) 153.8 .
O15 H15 O6 0.90 1.55 2.449(4) 179.8 1_465
O19 H19 O1 0.94 1.78 2.694(4) 163.0 .
O21 H21A O6 0.87 1.72 2.584(4) 172.2 1_465
O21 H21B O4 0.79 1.85 2.621(4) 167.6 1_455
O22 H22A O8 0.87 1.77 2.627(4) 168.2 1_565
O22 H22B O4 0.82 1.78 2.596(4) 168.7 .
N8 H8A O11 0.86 1.99 2.751(5) 147.6 .
N8 H8B O19 0.86 2.18 2.966(5) 152.7 .
N8 H8B O18 0.86 2.58 3.318(5) 144.5 .
N11 H11C O12 0.86 2.01 2.811(5) 154.5 1_465
N11 H11D O16 0.86 2.02 2.807(5) 152.6 .
